data_4105660
loop_
_publ_author_name
'Tim K\"osterke'
'Tania Pape'
'F. Ekkehardt Hahn'

_publ_section_title
;
 Synthesis of NHC Complexes by Oxidative Addition of
 2-Chloro-N-methylbenzimidazole
;
_journal_name_full 'Journal of the American Chemical Society'
_journal_page_first 2112
_journal_page_last 2115
_journal_paper_doi 10.1021/ja110634h
_journal_volume 133
_journal_year 2011
_chemical_formula_sum 'C64 H56 Cl2 N6 O1.5 P2 Pt2'
_chemical_formula_weight 1456.17
_chemical_name_systematic
; 
 ? 
;
_space_group_IT_number 14
_symmetry_cell_setting monoclinic
_symmetry_space_group_name_Hall '-P 2ybc'
_symmetry_space_group_name_H-M 'P 1 21/c 1'
_atom_sites_solution_hydrogens geom
_atom_sites_solution_primary direct
_atom_sites_solution_secondary difmap
_audit_creation_method SHELXL-97
_cell_angle_alpha 90.00
_cell_angle_beta 106.3130(10)
_cell_angle_gamma 90.00
_cell_formula_units_Z 4
_cell_length_a 20.6422(7)
_cell_length_b 12.4704(4)
_cell_length_c 24.1515(8)
_cell_measurement_reflns_used 900
_cell_measurement_temperature 153(2)
_cell_measurement_theta_max 22.5
_cell_measurement_theta_min 1
_cell_volume 5966.7(3)
_computing_cell_refinement 'APEX2(Bruker AXS, 2007)'
_computing_data_collection 'APEX2(Bruker AXS, 2007)'
_computing_data_reduction 'SAINT,SADABS (Bruker AXS, 2007 )'
_computing_molecular_graphics
;
ORTEP3,L.J. Farrugia, J. Appl. Cryst. (1997) 30, 565
;
_computing_structure_refinement
;
SHELXL-97, G. M. Sheldrick, Acta Cryst. (2008) A64, 112-122
;
_computing_structure_solution
;
SHELXS-97 , G. M. Sheldrick, Acta Cryst. (2008) A64, 112-122
;
_diffrn_ambient_temperature 153(2)
_diffrn_detector_area_resol_mean 80
_diffrn_measured_fraction_theta_full 0.998
_diffrn_measured_fraction_theta_max 0.998
_diffrn_measurement_device_type 'CCD area detector'
_diffrn_measurement_method 'Omega and Phi scans'
_diffrn_radiation_monochromator graphite
_diffrn_radiation_source 'rotating anode'
_diffrn_radiation_type MoK\a
_diffrn_radiation_wavelength 0.71073
_diffrn_reflns_av_R_equivalents 0.0453
_diffrn_reflns_av_sigmaI/netI 0.0490
_diffrn_reflns_limit_h_max 23
_diffrn_reflns_limit_h_min -29
_diffrn_reflns_limit_k_max 17
_diffrn_reflns_limit_k_min -17
_diffrn_reflns_limit_l_max 33
_diffrn_reflns_limit_l_min -33
_diffrn_reflns_number 57985
_diffrn_reflns_theta_full 30.00
_diffrn_reflns_theta_max 30.00
_diffrn_reflns_theta_min 1.03
_exptl_absorpt_coefficient_mu 4.875
_exptl_absorpt_correction_T_max 0.9088
_exptl_absorpt_correction_T_min 0.4741
_exptl_absorpt_correction_type multi-scan
_exptl_absorpt_process_details
; 
 Corrections were done with the SADABS program, utilizing the none merged
 raw data obtained from the integration process. Integration and final cell
 refinement were done with SAINT.

 SADABS reports ratio of Tmin/Tmax = 0.655267   

;
_exptl_crystal_colour colourless
_exptl_crystal_density_diffrn 1.621
_exptl_crystal_description 'transparent plate'
_exptl_crystal_F_000 2856
_exptl_crystal_size_max 0.18
_exptl_crystal_size_mid 0.06
_exptl_crystal_size_min 0.02
_refine_diff_density_max 1.537
_refine_diff_density_min -0.700
_refine_diff_density_rms 0.178
_refine_ls_extinction_method none
_refine_ls_goodness_of_fit_ref 1.043
_refine_ls_hydrogen_treatment noref
_refine_ls_matrix_type full
_refine_ls_number_parameters 725
_refine_ls_number_reflns 17351
_refine_ls_number_restraints 0
_refine_ls_restrained_S_all 1.043
_refine_ls_R_factor_all 0.0544
_refine_ls_R_factor_gt 0.0348
_refine_ls_shift/su_max 0.002
_refine_ls_shift/su_mean 0.000
_refine_ls_structure_factor_coef Fsqd
_refine_ls_weighting_details 'calc w=1/[\s^2^(Fo^2^)+(0.0524P)^2^+0.0000P] where P=(Fo^2^+2Fc^2^)/3'
_refine_ls_weighting_scheme calc
_refine_ls_wR_factor_gt 0.0867
_refine_ls_wR_factor_ref 0.0974
_reflns_number_gt 13450
_reflns_number_total 17351
_reflns_threshold_expression >2sigma(I)
_cod_data_source_file ja110634h_si_005.cif
_cod_data_source_block sad
_cod_original_formula_sum 'C64 H56 Cl2 N6 O1.50 P2 Pt2'
_cod_database_code 4105660

loop_
_symmetry_equiv_pos_as_xyz
'x, y, z'
'-x, y+1/2, -z+1/2'
'-x, -y, -z'
'x, -y-1/2, z-1/2'

loop_
_atom_site_label
_atom_site_type_symbol
_atom_site_fract_x
_atom_site_fract_y
_atom_site_fract_z
_atom_site_U_iso_or_equiv
_atom_site_adp_type
_atom_site_occupancy
_atom_site_symmetry_multiplicity
_atom_site_calc_flag
_atom_site_refinement_flags
Pt1 Pt 0.358545(8) 0.230202(12) 0.344376(7) 0.01807(4) Uani 1 1 d .
Pt2 Pt 0.253720(8) 0.421733(12) 0.267698(7) 0.02003(5) Uani 1 1 d .
Cl1 Cl 0.37123(6) 0.23137(9) 0.44483(5) 0.0283(2) Uani 1 1 d .
Cl2 Cl 0.30699(7) 0.55416(8) 0.22608(5) 0.0326(3) Uani 1 1 d .
P1 P 0.46879(6) 0.26007(8) 0.35724(5) 0.0188(2) Uani 1 1 d .
P2 P 0.20542(6) 0.54653(9) 0.31019(5) 0.0227(2) Uani 1 1 d .
N1 N 0.35770(18) 0.1659(3) 0.22314(15) 0.0219(7) Uani 1 1 d .
N2 N 0.29888(18) 0.3096(3) 0.22840(15) 0.0207(7) Uani 1 1 d .
N3 N 0.2710(3) 0.0016(4) 0.2318(2) 0.0473(12) Uani 1 1 d .
N4 N 0.14973(19) 0.2621(3) 0.28664(17) 0.0251(8) Uani 1 1 d .
N5 N 0.25564(19) 0.2210(3) 0.33014(16) 0.0222(7) Uani 1 1 d .
N6 N 0.0182(3) 0.3042(5) 0.1534(2) 0.0634(16) Uani 1 1 d .
C1 C 0.3381(2) 0.2331(3) 0.25983(18) 0.0205(8) Uani 1 1 d .
C2 C 0.3299(2) 0.1994(3) 0.16681(18) 0.0229(9) Uani 1 1 d .
C3 C 0.2932(2) 0.2929(3) 0.17053(18) 0.0224(9) Uani 1 1 d .
C4 C 0.2588(2) 0.3470(4) 0.12084(19) 0.0282(10) Uani 1 1 d .
H4 H 0.2332 0.4096 0.1225 0.034 Uiso 1 1 calc R
C5 C 0.2632(3) 0.3066(4) 0.0689(2) 0.0340(11) Uani 1 1 d .
H5 H 0.2404 0.3428 0.0343 0.041 Uiso 1 1 calc R
C6 C 0.3003(3) 0.2139(4) 0.0657(2) 0.0345(11) Uani 1 1 d .
H6 H 0.3019 0.1886 0.0290 0.041 Uiso 1 1 calc R
C7 C 0.3343(3) 0.1585(4) 0.11447(19) 0.0297(10) Uani 1 1 d .
H7 H 0.3595 0.0956 0.1125 0.036 Uiso 1 1 calc R
C8 C 0.3851(2) 0.0585(3) 0.2385(2) 0.0270(10) Uani 1 1 d .
H8A H 0.4058 0.0539 0.2807 0.032 Uiso 1 1 calc R
H8B H 0.4204 0.0434 0.2190 0.032 Uiso 1 1 calc R
C9 C 0.3290(2) -0.0228(3) 0.22005(19) 0.0258(9) Uani 1 1 d .
C10 C 0.3378(2) -0.1159(3) 0.1921(2) 0.0278(9) Uani 1 1 d .
H10 H 0.3795 -0.1308 0.1843 0.033 Uiso 1 1 calc R
C11 C 0.2843(3) -0.1868(4) 0.1757(2) 0.0354(11) Uani 1 1 d .
H11 H 0.2890 -0.2519 0.1567 0.042 Uiso 1 1 calc R
C12 C 0.2247(3) -0.1629(4) 0.1870(2) 0.0403(13) Uani 1 1 d .
H12 H 0.1874 -0.2105 0.1758 0.048 Uiso 1 1 calc R
C13 C 0.2198(3) -0.0687(4) 0.2149(3) 0.0524(17) Uani 1 1 d .
H13 H 0.1783 -0.0523 0.2226 0.063 Uiso 1 1 calc R
C14 C 0.4902(2) 0.2802(3) 0.28969(17) 0.0190(8) Uani 1 1 d .
C15 C 0.4640(2) 0.3703(3) 0.25689(18) 0.0230(9) Uani 1 1 d .
H15 H 0.4415 0.4237 0.2725 0.028 Uiso 1 1 calc R
C16 C 0.4707(2) 0.3830(4) 0.20087(19) 0.0267(9) Uani 1 1 d .
H16 H 0.4517 0.4435 0.1782 0.032 Uiso 1 1 calc R
C17 C 0.5057(3) 0.3058(4) 0.17898(19) 0.0302(10) Uani 1 1 d .
H17 H 0.5108 0.3143 0.1414 0.036 Uiso 1 1 calc R
C18 C 0.5328(3) 0.2171(4) 0.2113(2) 0.0293(10) Uani 1 1 d .
H18 H 0.5568 0.1652 0.1961 0.035 Uiso 1 1 calc R
C19 C 0.5250(2) 0.2036(3) 0.26667(18) 0.0226(9) Uani 1 1 d .
H19 H 0.5435 0.1421 0.2887 0.027 Uiso 1 1 calc R
C20 C 0.5256(2) 0.1557(3) 0.39479(17) 0.0219(8) Uani 1 1 d .
C21 C 0.5001(2) 0.0703(3) 0.41937(18) 0.0252(9) Uani 1 1 d .
H21 H 0.4535 0.0678 0.4172 0.030 Uiso 1 1 calc R
C22 C 0.5432(3) -0.0119(4) 0.44728(19) 0.0303(10) Uani 1 1 d .
H22 H 0.5257 -0.0696 0.4644 0.036 Uiso 1 1 calc R
C23 C 0.6108(3) -0.0100(4) 0.4502(2) 0.0345(11) Uani 1 1 d .
H23 H 0.6397 -0.0662 0.4691 0.041 Uiso 1 1 calc R
C24 C 0.6364(3) 0.0738(4) 0.4256(2) 0.0331(11) Uani 1 1 d .
H24 H 0.6829 0.0749 0.4273 0.040 Uiso 1 1 calc R
C25 C 0.5948(2) 0.1557(4) 0.3986(2) 0.0280(10) Uani 1 1 d .
H25 H 0.6132 0.2134 0.3821 0.034 Uiso 1 1 calc R
C26 C 0.4922(2) 0.3864(3) 0.39606(17) 0.0208(8) Uani 1 1 d .
C27 C 0.5561(2) 0.4054(4) 0.43348(19) 0.0271(9) Uani 1 1 d .
H27 H 0.5894 0.3505 0.4407 0.033 Uiso 1 1 calc R
C28 C 0.5711(3) 0.5045(4) 0.4601(2) 0.0324(11) Uani 1 1 d .
H28 H 0.6147 0.5172 0.4856 0.039 Uiso 1 1 calc R
C29 C 0.5232(3) 0.5845(4) 0.4497(2) 0.0329(11) Uani 1 1 d .
H29 H 0.5341 0.6525 0.4676 0.040 Uiso 1 1 calc R
C30 C 0.4593(3) 0.5662(3) 0.41337(19) 0.0298(10) Uani 1 1 d .
H30 H 0.4263 0.6214 0.4065 0.036 Uiso 1 1 calc R
C31 C 0.4436(2) 0.4670(3) 0.38687(18) 0.0255(9) Uani 1 1 d .
H31 H 0.3995 0.4541 0.3624 0.031 Uiso 1 1 calc R
C32 C 0.2155(2) 0.2955(3) 0.29729(18) 0.0220(8) Uani 1 1 d .
C33 C 0.1485(2) 0.1622(3) 0.3127(2) 0.0260(9) Uani 1 1 d .
C34 C 0.2158(2) 0.1384(3) 0.34040(19) 0.0238(9) Uani 1 1 d .
C35 C 0.2331(3) 0.0426(4) 0.3715(2) 0.0304(10) Uani 1 1 d .
H35 H 0.2787 0.0255 0.3910 0.037 Uiso 1 1 calc R
C36 C 0.1804(3) -0.0260(4) 0.3723(2) 0.0361(12) Uani 1 1 d .
H36 H 0.1902 -0.0913 0.3932 0.043 Uiso 1 1 calc R
C37 C 0.1135(3) -0.0018(4) 0.3435(2) 0.0396(12) Uani 1 1 d .
H37 H 0.0789 -0.0512 0.3448 0.048 Uiso 1 1 calc R
C38 C 0.0963(3) 0.0934(4) 0.3127(2) 0.0338(11) Uani 1 1 d .
H38 H 0.0508 0.1100 0.2926 0.041 Uiso 1 1 calc R
C39 C 0.0918(2) 0.3117(4) 0.2475(2) 0.0276(9) Uani 1 1 d .
H39A H 0.0986 0.3903 0.2487 0.033 Uiso 1 1 calc R
H39B H 0.0517 0.2968 0.2611 0.033 Uiso 1 1 calc R
C40 C 0.0775(3) 0.2749(4) 0.1861(2) 0.0342(11) Uani 1 1 d .
C41 C 0.1229(3) 0.2157(5) 0.1661(3) 0.0504(15) Uani 1 1 d .
H41 H 0.1645 0.1936 0.1920 0.060 Uiso 1 1 calc R
C42 C 0.1079(4) 0.1893(7) 0.1097(3) 0.077(2) Uani 1 1 d .
H42 H 0.1382 0.1492 0.0947 0.093 Uiso 1 1 calc R
C43 C 0.0465(6) 0.2234(8) 0.0752(3) 0.100(3) Uani 1 1 d .
H43 H 0.0343 0.2091 0.0350 0.120 Uiso 1 1 calc R
C44 C 0.0024(5) 0.2783(7) 0.0987(3) 0.100(3) Uani 1 1 d .
H44 H -0.0407 0.2978 0.0744 0.120 Uiso 1 1 calc R
C45 C 0.1456(2) 0.6274(3) 0.25632(19) 0.0238(9) Uani 1 1 d .
C46 C 0.1209(2) 0.5883(4) 0.2004(2) 0.0291(10) Uani 1 1 d .
H46 H 0.1366 0.5215 0.1903 0.035 Uiso 1 1 calc R
C47 C 0.0732(3) 0.6468(4) 0.1591(2) 0.0362(11) Uani 1 1 d .
H47 H 0.0561 0.6198 0.1210 0.043 Uiso 1 1 calc R
C48 C 0.0511(3) 0.7437(4) 0.1738(3) 0.0414(13) Uani 1 1 d .
H48 H 0.0181 0.7829 0.1459 0.050 Uiso 1 1 calc R
C49 C 0.0766(2) 0.7850(4) 0.2291(2) 0.0344(11) Uani 1 1 d .
H49 H 0.0619 0.8529 0.2386 0.041 Uiso 1 1 calc R
C50 C 0.1234(2) 0.7267(3) 0.2701(2) 0.0275(10) Uani 1 1 d .
H50 H 0.1406 0.7545 0.3080 0.033 Uiso 1 1 calc R
C51 C 0.1575(2) 0.4934(3) 0.35733(19) 0.0270(10) Uani 1 1 d .
C52 C 0.0920(3) 0.5279(4) 0.3535(2) 0.0352(11) Uani 1 1 d .
H52 H 0.0713 0.5812 0.3261 0.042 Uiso 1 1 calc R
C53 C 0.0572(3) 0.4846(5) 0.3893(3) 0.0522(16) Uani 1 1 d .
H53 H 0.0126 0.5077 0.3868 0.063 Uiso 1 1 calc R
C54 C 0.0885(4) 0.4061(5) 0.4296(3) 0.0572(19) Uani 1 1 d .
H54 H 0.0648 0.3753 0.4542 0.069 Uiso 1 1 calc R
C55 C 0.1524(3) 0.3739(5) 0.4335(2) 0.0490(15) Uani 1 1 d .
H55 H 0.1732 0.3218 0.4616 0.059 Uiso 1 1 calc R
C56 C 0.1882(3) 0.4149(4) 0.3977(2) 0.0392(13) Uani 1 1 d .
C57 C 0.2608(2) 0.6469(3) 0.3559(2) 0.0279(10) Uani 1 1 d .
C58 C 0.2689(3) 0.6529(4) 0.4148(2) 0.0365(12) Uani 1 1 d .
H58 H 0.2470 0.6024 0.4328 0.044 Uiso 1 1 calc R
C59 C 0.3088(3) 0.7321(4) 0.4472(2) 0.0459(15) Uani 1 1 d .
H59 H 0.3135 0.7359 0.4874 0.055 Uiso 1 1 calc R
C60 C 0.3418(3) 0.8058(4) 0.4225(3) 0.0415(13) Uani 1 1 d .
H60 H 0.3699 0.8587 0.4455 0.050 Uiso 1 1 calc R
C61 C 0.3334(3) 0.8016(4) 0.3638(3) 0.0394(13) Uani 1 1 d .
H61 H 0.3550 0.8532 0.3461 0.047 Uiso 1 1 calc R
C62 C 0.2936(3) 0.7227(4) 0.3304(2) 0.0349(11) Uani 1 1 d .
H62 H 0.2885 0.7199 0.2901 0.042 Uiso 1 1 calc R
O3 O 0.1212(7) 0.850(2) 0.5186(5) 0.175(10) Uani 0.50 1 d P
C81 C 0.1681(6) 0.7701(11) 0.5290(5) 0.045(3) Uani 0.50 1 d P
H81A H 0.2001 0.7825 0.5675 0.054 Uiso 0.50 1 calc PR
H81B H 0.1939 0.7758 0.5002 0.054 Uiso 0.50 1 calc PR
C82 C 0.1442(10) 0.668(2) 0.5275(7) 0.126(9) Uani 0.50 1 d P
H82A H 0.1103 0.6646 0.5489 0.189 Uiso 0.50 1 calc P
H82B H 0.1815 0.6193 0.5453 0.189 Uiso 0.50 1 calc P
H82C H 0.1236 0.6466 0.4874 0.189 Uiso 0.50 1 calc P
C83 C 0.1417(9) 0.9484(19) 0.5238(6) 0.097(7) Uani 0.50 1 d P
H83A H 0.1796 0.9544 0.5064 0.116 Uiso 0.50 1 calc PR
H83B H 0.1601 0.9639 0.5655 0.116 Uiso 0.50 1 calc PR
C84 C 0.0920(10) 1.033(2) 0.4983(11) 0.131(10) Uani 0.50 1 d P
H84A H 0.0738 1.0206 0.4568 0.197 Uiso 0.50 1 calc P
H84B H 0.1142 1.1034 0.5048 0.197 Uiso 0.50 1 calc P
H84C H 0.0551 1.0316 0.5165 0.197 Uiso 0.50 1 calc P
O1 O 0.0963(3) 0.5849(6) 0.5532(3) 0.0639(19) Uani 0.70 1 d P
O1A O 0.2265(10) 0.6139(16) 0.5356(9) 0.093(6) Uiso 0.30 1 d P

loop_
_atom_site_aniso_label
_atom_site_aniso_U_11
_atom_site_aniso_U_22
_atom_site_aniso_U_33
_atom_site_aniso_U_23
_atom_site_aniso_U_13
_atom_site_aniso_U_12
Pt1 0.01850(8) 0.01683(7) 0.01988(8) 0.00072(6) 0.00706(6) 0.00076(6)
Pt2 0.02004(9) 0.01600(7) 0.02373(8) 0.00026(6) 0.00563(6) 0.00108(6)
Cl1 0.0323(6) 0.0336(6) 0.0211(5) 0.0002(4) 0.0111(4) -0.0004(5)
Cl2 0.0400(7) 0.0196(5) 0.0429(7) 0.0034(4) 0.0191(5) -0.0021(5)
P1 0.0191(5) 0.0187(5) 0.0190(5) 0.0011(4) 0.0060(4) 0.0005(4)
P2 0.0244(6) 0.0189(5) 0.0241(5) -0.0006(4) 0.0056(4) 0.0025(4)
N1 0.0216(19) 0.0197(17) 0.0258(18) -0.0022(14) 0.0090(15) -0.0013(14)
N2 0.0214(19) 0.0192(16) 0.0215(17) 0.0014(13) 0.0059(14) -0.0003(14)
N3 0.047(3) 0.033(2) 0.072(3) -0.013(2) 0.034(3) -0.007(2)
N4 0.0195(19) 0.0228(18) 0.034(2) -0.0014(15) 0.0091(16) -0.0014(15)
N5 0.024(2) 0.0171(16) 0.0282(19) 0.0004(14) 0.0109(15) -0.0009(14)
N6 0.065(4) 0.069(4) 0.040(3) -0.003(3) -0.012(3) 0.026(3)
C1 0.019(2) 0.0180(18) 0.025(2) -0.0014(16) 0.0074(17) -0.0036(16)
C2 0.019(2) 0.025(2) 0.024(2) -0.0012(16) 0.0051(17) -0.0028(17)
C3 0.018(2) 0.025(2) 0.023(2) -0.0008(16) 0.0054(17) -0.0041(17)
C4 0.029(3) 0.027(2) 0.028(2) 0.0032(18) 0.0058(19) -0.0009(19)
C5 0.035(3) 0.041(3) 0.024(2) 0.008(2) 0.004(2) -0.004(2)
C6 0.036(3) 0.044(3) 0.023(2) -0.005(2) 0.009(2) -0.010(2)
C7 0.034(3) 0.032(2) 0.026(2) -0.0034(18) 0.013(2) -0.003(2)
C8 0.023(2) 0.020(2) 0.037(3) -0.0037(18) 0.009(2) 0.0030(17)
C9 0.028(2) 0.021(2) 0.031(2) -0.0013(17) 0.0120(19) -0.0017(18)
C10 0.026(2) 0.021(2) 0.038(3) -0.0034(18) 0.010(2) 0.0015(18)
C11 0.039(3) 0.022(2) 0.045(3) -0.004(2) 0.013(2) -0.002(2)
C12 0.036(3) 0.029(3) 0.059(4) -0.001(2) 0.018(3) -0.009(2)
C13 0.040(3) 0.038(3) 0.093(5) -0.010(3) 0.042(3) -0.010(3)
C14 0.022(2) 0.0172(18) 0.0186(19) -0.0008(14) 0.0076(16) -0.0036(16)
C15 0.025(2) 0.022(2) 0.023(2) -0.0021(16) 0.0071(17) -0.0016(17)
C16 0.030(3) 0.025(2) 0.026(2) 0.0037(17) 0.0097(19) -0.0029(19)
C17 0.036(3) 0.036(2) 0.020(2) -0.0012(18) 0.0110(19) -0.004(2)
C18 0.034(3) 0.032(2) 0.026(2) -0.0010(18) 0.015(2) 0.003(2)
C19 0.022(2) 0.021(2) 0.026(2) -0.0015(16) 0.0092(17) 0.0011(17)
C20 0.023(2) 0.022(2) 0.0198(19) 0.0039(16) 0.0046(17) 0.0069(17)
C21 0.033(3) 0.022(2) 0.023(2) -0.0019(16) 0.0124(19) 0.0020(18)
C22 0.045(3) 0.026(2) 0.024(2) 0.0043(17) 0.016(2) 0.006(2)
C23 0.045(3) 0.033(3) 0.026(2) 0.0052(19) 0.010(2) 0.020(2)
C24 0.025(3) 0.037(3) 0.037(3) -0.001(2) 0.008(2) 0.010(2)
C25 0.025(2) 0.028(2) 0.031(2) 0.0025(18) 0.0080(19) 0.0028(19)
C26 0.026(2) 0.0216(19) 0.0160(18) 0.0001(15) 0.0080(16) -0.0042(17)
C27 0.025(2) 0.031(2) 0.026(2) 0.0014(18) 0.0079(18) -0.0004(19)
C28 0.033(3) 0.039(3) 0.024(2) -0.0046(19) 0.008(2) -0.012(2)
C29 0.050(3) 0.023(2) 0.030(2) -0.0023(18) 0.018(2) -0.011(2)
C30 0.050(3) 0.019(2) 0.023(2) -0.0010(16) 0.014(2) 0.002(2)
C31 0.030(3) 0.025(2) 0.021(2) 0.0006(17) 0.0075(18) 0.0017(18)
C32 0.023(2) 0.0174(19) 0.026(2) -0.0038(16) 0.0082(17) 0.0000(16)
C33 0.025(2) 0.021(2) 0.035(2) -0.0020(17) 0.0133(19) 0.0000(17)
C34 0.023(2) 0.020(2) 0.032(2) -0.0023(17) 0.0133(18) -0.0014(17)
C35 0.028(3) 0.023(2) 0.043(3) 0.002(2) 0.014(2) 0.0016(19)
C36 0.045(3) 0.020(2) 0.049(3) 0.007(2) 0.023(3) -0.001(2)
C37 0.040(3) 0.032(3) 0.053(3) -0.003(2) 0.023(3) -0.011(2)
C38 0.026(3) 0.033(3) 0.046(3) -0.004(2) 0.016(2) -0.005(2)
C39 0.017(2) 0.030(2) 0.035(2) -0.0036(19) 0.0063(19) 0.0046(18)
C40 0.037(3) 0.028(2) 0.037(3) 0.002(2) 0.009(2) 0.000(2)
C41 0.036(3) 0.065(4) 0.057(4) -0.020(3) 0.022(3) -0.015(3)
C42 0.064(5) 0.111(7) 0.063(5) -0.037(5) 0.029(4) -0.017(5)
C43 0.147(10) 0.118(8) 0.037(4) -0.013(4) 0.026(5) -0.012(7)
C44 0.121(8) 0.115(7) 0.038(4) -0.004(4) -0.020(5) 0.040(6)
C45 0.024(2) 0.020(2) 0.028(2) 0.0034(16) 0.0079(18) -0.0004(17)
C46 0.025(2) 0.027(2) 0.034(2) 0.0000(18) 0.007(2) -0.0015(19)
C47 0.026(3) 0.046(3) 0.032(3) 0.006(2) 0.001(2) -0.001(2)
C48 0.025(3) 0.046(3) 0.050(3) 0.021(3) 0.005(2) 0.004(2)
C49 0.024(3) 0.025(2) 0.057(3) 0.008(2) 0.015(2) 0.0046(19)
C50 0.022(2) 0.024(2) 0.041(3) 0.0012(19) 0.016(2) 0.0029(18)
C51 0.035(3) 0.023(2) 0.025(2) -0.0052(17) 0.0105(19) -0.0054(19)
C52 0.041(3) 0.037(3) 0.032(3) -0.005(2) 0.017(2) -0.011(2)
C53 0.050(4) 0.065(4) 0.049(4) -0.011(3) 0.024(3) -0.020(3)
C54 0.068(5) 0.066(4) 0.044(3) -0.005(3) 0.024(3) -0.042(4)
C55 0.071(5) 0.041(3) 0.032(3) 0.005(2) 0.008(3) -0.019(3)
C56 0.062(4) 0.029(2) 0.025(2) -0.0026(19) 0.009(2) -0.011(2)
C57 0.023(2) 0.023(2) 0.034(2) -0.0046(18) 0.0015(19) 0.0023(18)
C58 0.046(3) 0.025(2) 0.034(3) -0.006(2) 0.005(2) 0.000(2)
C59 0.056(4) 0.034(3) 0.038(3) -0.010(2) -0.003(3) 0.008(3)
C60 0.032(3) 0.030(3) 0.055(3) -0.015(2) -0.002(2) 0.004(2)
C61 0.029(3) 0.024(2) 0.062(4) -0.010(2) 0.008(3) -0.002(2)
C62 0.038(3) 0.026(2) 0.039(3) -0.003(2) 0.009(2) 0.000(2)
O3 0.076(10) 0.40(3) 0.046(7) -0.115(12) 0.009(7) -0.063(15)
C81 0.018(5) 0.068(8) 0.036(6) 0.010(6) -0.014(4) -0.010(5)
C82 0.074(13) 0.25(3) 0.033(8) -0.018(13) -0.019(8) 0.008(17)
C83 0.056(10) 0.19(2) 0.044(8) -0.055(11) 0.014(7) -0.079(13)
C84 0.060(12) 0.18(2) 0.17(2) -0.123(19) 0.057(14) -0.057(14)
O1 0.048(4) 0.093(5) 0.053(4) -0.032(3) 0.019(3) -0.013(3)

loop_
_atom_type_symbol
_atom_type_description
_atom_type_scat_dispersion_real
_atom_type_scat_dispersion_imag
_atom_type_scat_source
C C 0.0033 0.0016 'International Tables Vol C Tables 4.2.6.8 and 6.1.1.4'
H H 0.0000 0.0000 'International Tables Vol C Tables 4.2.6.8 and 6.1.1.4'
N N 0.0061 0.0033 'International Tables Vol C Tables 4.2.6.8 and 6.1.1.4'
P P 0.1023 0.0942 'International Tables Vol C Tables 4.2.6.8 and 6.1.1.4'
Cl Cl 0.1484 0.1585 'International Tables Vol C Tables 4.2.6.8 and 6.1.1.4'
Pt Pt -1.7033 8.3905 'International Tables Vol C Tables 4.2.6.8 and 6.1.1.4'
O O 0.0106 0.0060 'International Tables Vol C Tables 4.2.6.8 and 6.1.1.4'

loop_
_geom_angle_atom_site_label_1
_geom_angle_atom_site_label_2
_geom_angle_atom_site_label_3
_geom_angle
C1 Pt1 N5 85.24(16)
C1 Pt1 P1 93.13(13)
N5 Pt1 P1 173.44(10)
C1 Pt1 Cl1 174.04(13)
N5 Pt1 Cl1 89.05(10)
P1 Pt1 Cl1 92.36(4)
C32 Pt2 N2 84.49(15)
C32 Pt2 P2 96.50(12)
N2 Pt2 P2 179.00(10)
C32 Pt2 Cl2 171.80(12)
N2 Pt2 Cl2 87.31(10)
P2 Pt2 Cl2 91.69(4)
C20 P1 C14 105.10(19)
C20 P1 C26 108.7(2)
C14 P1 C26 104.15(18)
C20 P1 Pt1 116.05(15)
C14 P1 Pt1 113.03(14)
C26 P1 Pt1 109.05(14)
C45 P2 C51 105.5(2)
C45 P2 C57 103.5(2)
C51 P2 C57 103.1(2)
C45 P2 Pt2 110.82(15)
C51 P2 Pt2 114.87(15)
C57 P2 Pt2 117.71(15)
C1 N1 C2 109.7(3)
C1 N1 C8 124.3(4)
C2 N1 C8 123.4(4)
C1 N2 C3 109.3(3)
C1 N2 Pt2 120.2(3)
C3 N2 Pt2 130.4(3)
C9 N3 C13 117.4(4)
C32 N4 C33 109.1(4)
C32 N4 C39 126.1(4)
C33 N4 C39 124.1(4)
C32 N5 C34 108.7(4)
C32 N5 Pt1 119.7(3)
C34 N5 Pt1 130.5(3)
C40 N6 C44 117.7(7)
N2 C1 N1 108.2(4)
N2 C1 Pt1 121.4(3)
N1 C1 Pt1 130.4(3)
N1 C2 C7 131.9(4)
N1 C2 C3 105.6(4)
C7 C2 C3 122.5(4)
C4 C3 N2 132.7(4)
C4 C3 C2 120.1(4)
N2 C3 C2 107.1(4)
C5 C4 C3 117.5(4)
C4 C5 C6 121.9(4)
C7 C6 C5 121.4(4)
C6 C7 C2 116.5(4)
N1 C8 C9 109.4(4)
N3 C9 C10 122.9(4)
N3 C9 C8 116.2(4)
C10 C9 C8 120.9(4)
C9 C10 C11 118.2(4)
C12 C11 C10 119.6(5)
C11 C12 C13 118.7(5)
N3 C13 C12 123.2(5)
C15 C14 C19 119.0(4)
C15 C14 P1 117.8(3)
C19 C14 P1 122.8(3)
C14 C15 C16 120.7(4)
C17 C16 C15 119.3(4)
C18 C17 C16 120.7(4)
C17 C18 C19 120.1(4)
C18 C19 C14 120.3(4)
C21 C20 C25 118.1(4)
C21 C20 P1 119.5(3)
C25 C20 P1 122.3(3)
C20 C21 C22 120.0(4)
C23 C22 C21 120.6(4)
C22 C23 C24 119.8(4)
C25 C24 C23 120.2(5)
C24 C25 C20 121.2(4)
C31 C26 C27 119.3(4)
C31 C26 P1 117.7(3)
C27 C26 P1 123.0(3)
C28 C27 C26 120.0(4)
C29 C28 C27 120.3(5)
C28 C29 C30 120.3(4)
C29 C30 C31 119.8(4)
C30 C31 C26 120.3(4)
N5 C32 N4 108.3(4)
N5 C32 Pt2 121.3(3)
N4 C32 Pt2 130.2(3)
C38 C33 C34 122.8(4)
C38 C33 N4 131.9(5)
C34 C33 N4 105.3(4)
N5 C34 C33 108.5(4)
N5 C34 C35 130.9(4)
C33 C34 C35 120.5(4)
C36 C35 C34 116.7(5)
C35 C36 C37 122.0(5)
C38 C37 C36 121.3(5)
C33 C38 C37 116.7(5)
N4 C39 C40 114.5(4)
N6 C40 C41 123.3(5)
N6 C40 C39 113.7(5)
C41 C40 C39 123.0(5)
C42 C41 C40 119.8(7)
C41 C42 C43 116.7(7)
C42 C43 C44 120.4(7)
N6 C44 C43 122.0(8)
C46 C45 C50 119.2(4)
C46 C45 P2 119.2(3)
C50 C45 P2 121.5(4)
C45 C46 C47 120.2(4)
C48 C47 C46 119.6(5)
C47 C48 C49 120.8(5)
C50 C49 C48 119.6(5)
C49 C50 C45 120.5(5)
C52 C51 C56 120.1(5)
C52 C51 P2 122.0(4)
C56 C51 P2 117.9(4)
C53 C52 C51 120.2(5)
C52 C53 C54 119.2(6)
C55 C54 C53 120.2(5)
C54 C55 C56 121.8(6)
C55 C56 C51 118.5(6)
C58 C57 C62 118.6(4)
C58 C57 P2 121.9(4)
C62 C57 P2 119.4(4)
C59 C58 C57 120.2(5)
C60 C59 C58 121.4(5)
C59 C60 C61 119.1(5)
C60 C61 C62 120.4(5)
C61 C62 C57 120.3(5)
C83 O3 C81 118.7(15)
O3 C81 C82 116.4(15)
O3 C83 C84 117.9(16)

loop_
_geom_bond_atom_site_label_1
_geom_bond_atom_site_label_2
_geom_bond_distance
Pt1 C1 1.966(4)
Pt1 N5 2.057(4)
Pt1 P1 2.2398(11)
Pt1 Cl1 2.3660(10)
Pt2 C32 1.982(4)
Pt2 N2 2.054(3)
Pt2 P2 2.2458(11)
Pt2 Cl2 2.3596(11)
P1 C20 1.815(4)
P1 C14 1.824(4)
P1 C26 1.828(4)
P2 C45 1.825(4)
P2 C51 1.828(5)
P2 C57 1.839(5)
N1 C1 1.361(5)
N1 C2 1.385(5)
N1 C8 1.460(5)
N2 C1 1.341(5)
N2 C3 1.385(5)
N3 C9 1.340(6)
N3 C13 1.345(7)
N4 C32 1.374(6)
N4 C33 1.399(5)
N4 C39 1.440(6)
N5 C32 1.344(5)
N5 C34 1.384(5)
N6 C40 1.308(7)
N6 C44 1.311(9)
C2 C7 1.390(6)
C2 C3 1.407(6)
C3 C4 1.386(6)
C4 C5 1.378(6)
C5 C6 1.401(7)
C6 C7 1.376(7)
C8 C9 1.509(6)
C9 C10 1.382(6)
C10 C11 1.383(7)
C11 C12 1.366(7)
C12 C13 1.372(7)
C14 C15 1.393(6)
C14 C19 1.402(6)
C15 C16 1.407(6)
C16 C17 1.393(6)
C17 C18 1.378(7)
C18 C19 1.400(6)
C20 C21 1.393(6)
C20 C25 1.406(6)
C21 C22 1.400(6)
C22 C23 1.377(7)
C23 C24 1.378(7)
C24 C25 1.376(6)
C26 C31 1.393(6)
C26 C27 1.394(6)
C27 C28 1.387(6)
C28 C29 1.378(7)
C29 C30 1.382(7)
C30 C31 1.389(6)
C33 C38 1.378(6)
C33 C34 1.394(6)
C34 C35 1.403(6)
C35 C36 1.389(7)
C36 C37 1.394(8)
C37 C38 1.393(7)
C39 C40 1.499(7)
C40 C41 1.382(8)
C41 C42 1.350(9)
C42 C43 1.374(12)
C43 C44 1.381(13)
C45 C46 1.390(6)
C45 C50 1.393(6)
C46 C47 1.395(7)
C47 C48 1.372(7)
C48 C49 1.389(8)
C49 C50 1.380(7)
C51 C52 1.398(7)
C51 C56 1.401(7)
C52 C53 1.381(7)
C53 C54 1.403(9)
C54 C55 1.357(9)
C55 C56 1.384(7)
C57 C58 1.386(7)
C57 C62 1.402(7)
C58 C59 1.380(7)
C59 C60 1.375(8)
C60 C61 1.380(8)
C61 C62 1.386(7)
O3 C83 1.29(3)
O3 C81 1.36(2)
C81 C82 1.36(3)
C83 C84 1.48(3)
